data_7223000
loop_
_publ_author_name
'Yu, Tanlai'
'Fu, Yangbo'
'Wang, Yilin'
'Hao, Pengfei'
'Shen, Junju'
'Fu, Yunlong'

_publ_section_title
;
 Hierarchical symmetry transfer and flexible charge matching in five
 [M(phen)3]2+directed iodoargentates with 1 to 3D frameworks
;
_journal_issue 45
_journal_name_full CrystEngComm
_journal_page_first 8752
_journal_paper_doi 10.1039/C5CE01692D
_journal_volume 17
_journal_year 2015
_chemical_formula_moiety 'Ag14 I17, 2(C36 H24 Co N6), 15(H2 O)'
_chemical_formula_sum 'C72 H78 Ag13 Co2 I17 N12 O15'
_chemical_formula_weight 5028.93
_chemical_name_systematic
;
 ?
;
_space_group_crystal_system cubic
_space_group_IT_number 198
_space_group_name_Hall 'P 2ac 2ab 3'
_space_group_name_H-M_alt 'P 21 3'
_symmetry_space_group_name_Hall 'P 2ac 2ab 3'
_symmetry_space_group_name_H-M 'P 21 3'
_atom_sites_solution_hydrogens geom
_audit_creation_method SHELXL-2014
_audit_update_record
;
2015-10-04 deposited with the CCDC.
2015-10-21 downloaded from the CCDC.
;
_cell_angle_alpha 90
_cell_angle_beta 90
_cell_angle_gamma 90
_cell_formula_units_Z 4
_cell_length_a 22.7105(5)
_cell_length_b 22.7105(5)
_cell_length_c 22.7105(5)
_cell_measurement_reflns_used 1199
_cell_measurement_temperature 100(2)
_cell_measurement_theta_max 24.0710
_cell_measurement_theta_min 3.3350
_cell_volume 11713.3(4)
_computing_cell_refinement
;
CrysAlisPro, Agilent Technologies,
Version 1.171.36.28 (release 01-02-2013 CrysAlis171 .NET)
(compiled Feb  1 2013,16:14:44)
;
_computing_data_collection
;
CrysAlisPro, Agilent Technologies,
Version 1.171.36.28 (release 01-02-2013 CrysAlis171 .NET)
(compiled Feb  1 2013,16:14:44)
;
_computing_data_reduction
;
CrysAlisPro, Agilent Technologies,
Version 1.171.36.28 (release 01-02-2013 CrysAlis171 .NET)
(compiled Feb  1 2013,16:14:44)
;
_computing_structure_refinement 'SHELXL-2014 (Sheldrick, 2014)'
_computing_structure_solution 'SHELXL-2014 (Sheldrick, 2014)'
_diffrn_ambient_temperature 100(2)
_diffrn_detector_area_resol_mean 16.0710
_diffrn_measured_fraction_theta_full 0.998
_diffrn_measured_fraction_theta_max 0.998
_diffrn_measurement_device_type 'Xcalibur, Eos, Gemini'
_diffrn_measurement_method '\w scans'
_diffrn_radiation_type MoK\a
_diffrn_radiation_wavelength 0.71073
_diffrn_reflns_av_R_equivalents 0.0534
_diffrn_reflns_av_unetI/netI 0.0981
_diffrn_reflns_laue_measured_fraction_full 0.998
_diffrn_reflns_laue_measured_fraction_max 0.998
_diffrn_reflns_limit_h_max 14
_diffrn_reflns_limit_h_min -28
_diffrn_reflns_limit_k_max 13
_diffrn_reflns_limit_k_min -26
_diffrn_reflns_limit_l_max 16
_diffrn_reflns_limit_l_min -14
_diffrn_reflns_number 11489
_diffrn_reflns_point_group_measured_fraction_full 0.791
_diffrn_reflns_point_group_measured_fraction_max 0.795
_diffrn_reflns_theta_full 25.242
_diffrn_reflns_theta_max 25.985
_diffrn_reflns_theta_min 2.836
_diffrn_source 'Enhance (Mo) X-ray Source'
_exptl_absorpt_coefficient_mu 6.929
_exptl_absorpt_correction_T_max 1.00000
_exptl_absorpt_correction_T_min 0.28882
_exptl_absorpt_correction_type multi-scan
_exptl_absorpt_process_details
;
CrysAlisPro, Agilent Technologies,
Version 1.171.36.28 (release 01-02-2013 CrysAlis171 .NET)
(compiled Feb  1 2013,16:14:44)
Empirical absorption correction using spherical harmonics,
 implemented in SCALE3 ABSPACK scaling algorithm.
;
_exptl_crystal_colour yellow
_exptl_crystal_density_diffrn 2.852
_exptl_crystal_density_method 'not measured'
_exptl_crystal_description block
_exptl_crystal_F_000 9120
_exptl_crystal_size_max 0.250
_exptl_crystal_size_mid 0.230
_exptl_crystal_size_min 0.070
_refine_diff_density_max 3.597
_refine_diff_density_min -1.739
_refine_diff_density_rms 0.264
_refine_ls_abs_structure_details
;
 Flack x determined using 875 quotients [(I+)-(I-)]/[(I+)+(I-)]
 (Parsons, Flack and Wagner, Acta Cryst. B69 (2013) 249-259).
;
_refine_ls_abs_structure_Flack 0.02(6)
_refine_ls_extinction_method none
_refine_ls_goodness_of_fit_ref 1.056
_refine_ls_hydrogen_treatment constr
_refine_ls_matrix_type full
_refine_ls_number_parameters 341
_refine_ls_number_reflns 6113
_refine_ls_number_restraints 694
_refine_ls_restrained_S_all 1.009
_refine_ls_R_factor_all 0.1182
_refine_ls_R_factor_gt 0.0675
_refine_ls_shift/su_max 0.002
_refine_ls_shift/su_mean 0.000
_refine_ls_structure_factor_coef Fsqd
_refine_ls_weighting_details 'w=1/[\s^2^(Fo^2^)+(0.0699P)^2^] where P=(Fo^2^+2Fc^2^)/3'
_refine_ls_weighting_scheme calc
_refine_ls_wR_factor_gt 0.1574
_refine_ls_wR_factor_ref 0.1784
_reflns_Friedel_coverage 0.479
_reflns_friedel_fraction_full 0.548
_reflns_friedel_fraction_max 0.559
_reflns_number_gt 3603
_reflns_number_total 6113
_reflns_threshold_expression 'I > 2\s(I)'
_cod_data_source_file c5ce01692d2.cif
_cod_data_source_block yu
_cod_depositor_comments 'Adding full bibliography for 7222998--7223004.cif.'
_cod_original_cell_volume 11713.4(8)
_cod_database_code 7223000
_shelx_space_group_comment
;
The symmetry employed for this shelxl refinement is uniquely defined
by the following loop, which should always be used as a source of
symmetry information in preference to the above space-group names.
They are only intended as comments.
;
_shelx_estimated_absorpt_t_min 0.276
_shelx_estimated_absorpt_t_max 0.643
_shelxl_version_number 2014-3

loop_
_space_group_symop_operation_xyz
'x, y, z'
'-x+1/2, -y, z+1/2'
'-x, y+1/2, -z+1/2'
'x+1/2, -y+1/2, -z'
'z, x, y'
'z+1/2, -x+1/2, -y'
'-z+1/2, -x, y+1/2'
'-z, x+1/2, -y+1/2'
'y, z, x'
'-y, z+1/2, -x+1/2'
'y+1/2, -z+1/2, -x'
'-y+1/2, -z, x+1/2'

loop_
_atom_site_label
_atom_site_type_symbol
_atom_site_fract_x
_atom_site_fract_y
_atom_site_fract_z
_atom_site_U_iso_or_equiv
_atom_site_adp_type
_atom_site_occupancy
_atom_site_site_symmetry_order
_atom_site_calc_flag
_atom_site_refinement_flags_posn
_atom_site_refinement_flags_adp
_atom_site_refinement_flags_occupancy
Ag1 Ag 0.10488(4) 0.10488(4) 0.10488(4) 0.0302(3) Uani 1 3 d S T P
Ag2 Ag 0.11325(4) -0.01828(4) 0.15965(4) 0.0416(3) Uani 1 1 d . . .
Ag3 Ag 0.11295(4) 0.09578(4) 0.24635(4) 0.0332(2) Uani 1 1 d . . .
Ag4 Ag 0.10949(4) 0.01174(4) 0.34700(4) 0.0349(3) Uani 1 1 d . . .
Ag5 Ag 0.10827(5) -0.10099(4) 0.25793(4) 0.0272(3) Uani 0.8 1 d . . P
Ag5' Ag 0.0773(2) -0.1422(2) 0.26546(19) 0.0443(14) Uani 0.2 1 d . . P
Co1 Co 0.31647(6) 0.31647(6) 0.31647(6) 0.0200(4) Uani 1 3 d S TU P
Co2 Co 0.31654(6) 0.68346(6) 0.18346(6) 0.0167(4) Uani 1 3 d S TU P
I1 I 0.17949(3) 0.17949(3) 0.17949(3) 0.0171(2) Uani 1 3 d S T P
I2 I 0.01210(3) 0.05678(3) 0.17829(3) 0.02579(19) Uani 1 1 d . . .
I3 I 0.07588(4) 0.13279(3) 0.35707(3) 0.0363(2) Uani 1 1 d . . .
I4 I 0.19771(3) -0.00082(3) 0.25114(3) 0.02050(16) Uani 1 1 d . . .
I5 I 0.07541(4) -0.13354(3) 0.14226(3) 0.0366(2) Uani 1 1 d . . .
I6 I 0.17972(3) -0.17972(3) 0.32028(3) 0.0162(2) Uani 1 3 d S T P
I7 I 0.01023(3) -0.05605(3) 0.31959(3) 0.02222(18) Uani 1 1 d . . .
N1 N 0.2218(4) 0.3219(4) 0.3171(4) 0.0262(3) Uani 1 1 d . U .
N2 N 0.3027(4) 0.4086(4) 0.3217(4) 0.029(2) Uani 1 1 d . U .
N3 N 0.3220(4) 0.6816(4) 0.2777(4) 0.0262(3) Uani 1 1 d . U .
N4 N 0.4110(4) 0.6775(4) 0.1985(4) 0.044(3) Uani 1 1 d . U .
C1 C 0.1831(4) 0.2789(5) 0.3119(4) 0.0269(12) Uani 1 1 d . U .
H1 H 0.1969 0.2404 0.3105 0.032 Uiso 1 1 calc R U .
C2 C 0.1225(5) 0.2881(5) 0.3085(4) 0.0302(12) Uani 1 1 d . U .
H2 H 0.0967 0.2565 0.3051 0.036 Uiso 1 1 calc R U .
C3 C 0.1022(5) 0.3435(4) 0.3102(4) 0.0326(10) Uani 1 1 d . U .
H3 H 0.0620 0.3500 0.3059 0.039 Uiso 1 1 calc R U .
C4 C 0.1387(4) 0.3907(5) 0.3183(4) 0.0281(5) Uani 1 1 d . U .
C5 C 0.1181(5) 0.4481(5) 0.3220(5) 0.0352(10) Uani 1 1 d . U .
H5 H 0.0779 0.4560 0.3212 0.042 Uiso 1 1 calc R U .
C6 C 0.1592(5) 0.4938(5) 0.3269(5) 0.0356(10) Uani 1 1 d . U .
H6 H 0.1459 0.5323 0.3303 0.043 Uiso 1 1 calc R U .
C7 C 0.2217(5) 0.4824(5) 0.3268(5) 0.0363(10) Uani 1 1 d . U .
C8 C 0.2631(5) 0.5263(5) 0.3311(5) 0.0364(10) Uani 1 1 d . U .
H8 H 0.2513 0.5651 0.3372 0.044 Uiso 1 1 calc R U .
C9 C 0.3223(5) 0.5127(5) 0.3265(5) 0.0386(12) Uani 1 1 d . U .
H9 H 0.3500 0.5427 0.3235 0.046 Uiso 1 1 calc R U .
C10 C 0.3409(5) 0.4525(5) 0.3264(5) 0.0356(12) Uani 1 1 d . U .
H10 H 0.3808 0.4440 0.3297 0.043 Uiso 1 1 calc R U .
C11 C 0.2421(5) 0.4257(5) 0.3229(5) 0.0332(9) Uani 1 1 d . U .
C12 C 0.2013(4) 0.3780(5) 0.3183(4) 0.0262(3) Uani 1 1 d . U .
C13 C 0.2796(5) 0.6842(5) 0.3172(4) 0.0262(3) Uani 1 1 d . U .
H13 H 0.2411 0.6807 0.3036 0.031 Uiso 1 1 calc R U .
C14 C 0.2876(4) 0.6918(4) 0.3792(4) 0.0275(5) Uani 1 1 d . U .
H14 H 0.2557 0.6996 0.4036 0.033 Uiso 1 1 calc R U .
C15 C 0.3410(4) 0.6875(5) 0.4010(5) 0.0349(10) Uani 1 1 d . U .
H15 H 0.3479 0.6894 0.4413 0.042 Uiso 1 1 calc R U .
C16 C 0.3885(5) 0.6797(5) 0.3594(5) 0.0352(10) Uani 1 1 d . U .
C17 C 0.4429(5) 0.6764(5) 0.3809(5) 0.0383(10) Uani 1 1 d . U .
H17 H 0.4493 0.6770 0.4214 0.046 Uiso 1 1 calc R U .
C18 C 0.4907(5) 0.6721(5) 0.3415(5) 0.0395(10) Uani 1 1 d . U .
H18 H 0.5285 0.6672 0.3564 0.047 Uiso 1 1 calc R U .
C19 C 0.4824(5) 0.6750(5) 0.2805(5) 0.0421(10) Uani 1 1 d . U .
C20 C 0.5296(5) 0.6675(5) 0.2415(5) 0.0428(11) Uani 1 1 d . U .
H20 H 0.5677 0.6601 0.2545 0.051 Uiso 1 1 calc R U .
C21 C 0.5152(5) 0.6722(5) 0.1805(6) 0.0433(12) Uani 1 1 d . U .
H21 H 0.5459 0.6735 0.1535 0.052 Uiso 1 1 calc R U .
C22 C 0.4521(5) 0.6750(5) 0.1570(6) 0.0436(12) Uani 1 1 d . U .
H22 H 0.4433 0.6750 0.1170 0.052 Uiso 1 1 calc R U .
C23 C 0.4217(5) 0.6783(5) 0.2558(5) 0.0376(9) Uani 1 1 d . U .
C24 C 0.3760(5) 0.6799(5) 0.2966(5) 0.0353(9) Uani 1 1 d . U .

loop_
_atom_site_aniso_label
_atom_site_aniso_U_11
_atom_site_aniso_U_22
_atom_site_aniso_U_33
_atom_site_aniso_U_23
_atom_site_aniso_U_13
_atom_site_aniso_U_12
Ag1 0.0302(3) 0.0302(3) 0.0302(3) 0.0007(4) 0.0007(4) 0.0007(4)
Ag2 0.0443(5) 0.0424(5) 0.0381(5) -0.0083(5) 0.0010(5) -0.0069(5)
Ag3 0.0373(5) 0.0350(5) 0.0274(4) 0.0012(4) 0.0022(4) -0.0033(5)
Ag4 0.0346(5) 0.0422(5) 0.0277(4) 0.0033(4) -0.0050(5) 0.0048(5)
Ag5 0.0331(5) 0.0288(5) 0.0197(4) 0.0056(5) -0.0009(5) 0.0119(5)
Ag5' 0.043(2) 0.066(3) 0.023(2) -0.005(2) -0.004(2) 0.041(2)
Co1 0.0200(4) 0.0200(4) 0.0200(4) -0.0026(6) -0.0026(6) -0.0026(6)
Co2 0.0167(4) 0.0167(4) 0.0167(4) -0.0029(6) 0.0029(6) 0.0029(6)
I1 0.0171(2) 0.0171(2) 0.0171(2) -0.0011(3) -0.0011(3) -0.0011(3)
I2 0.0181(3) 0.0271(3) 0.0321(4) 0.0059(3) -0.0025(3) -0.0057(3)
I3 0.0529(5) 0.0320(4) 0.0240(4) -0.0002(4) -0.0041(4) 0.0099(4)
I4 0.0167(3) 0.0190(3) 0.0258(3) 0.0036(3) 0.0012(3) -0.0021(3)
I5 0.0565(5) 0.0328(4) 0.0206(3) -0.0007(3) 0.0047(4) -0.0091(4)
I6 0.0162(2) 0.0162(2) 0.0162(2) -0.0001(3) 0.0001(3) 0.0001(3)
I7 0.0204(3) 0.0185(3) 0.0278(3) 0.0061(3) 0.0037(3) 0.0053(3)
N1 0.0234(4) 0.0352(6) 0.0201(4) -0.0019(6) -0.0014(6) 0.0056(6)
N2 0.039(4) 0.026(4) 0.023(4) -0.007(3) -0.006(3) -0.005(3)
N3 0.0234(4) 0.0352(6) 0.0201(4) -0.0019(6) -0.0014(6) 0.0056(6)
N4 0.038(4) 0.041(4) 0.053(5) -0.006(4) 0.006(4) 0.002(4)
C1 0.025(2) 0.034(2) 0.023(2) 0.001(2) 0.000(2) 0.003(2)
C2 0.027(2) 0.038(2) 0.026(2) -0.002(2) -0.001(2) 0.001(2)
C3 0.0305(18) 0.0387(18) 0.0285(18) -0.0004(17) -0.0001(18) 0.0040(18)
C4 0.0254(7) 0.0358(9) 0.0231(9) -0.0023(9) -0.0018(9) 0.0063(8)
C5 0.0327(17) 0.0388(17) 0.0342(17) -0.0026(17) -0.0016(17) 0.0054(17)
C6 0.0354(17) 0.0369(17) 0.0345(17) -0.0010(17) -0.0026(17) 0.0071(17)
C7 0.0375(17) 0.0359(17) 0.0355(17) -0.0028(17) -0.0009(17) 0.0052(17)
C8 0.0366(17) 0.0373(17) 0.0352(17) -0.0018(17) -0.0020(17) 0.0035(17)
C9 0.040(2) 0.036(2) 0.039(2) -0.001(2) 0.000(2) 0.001(2)
C10 0.037(2) 0.034(2) 0.036(2) -0.002(2) 0.000(2) 0.003(2)
C11 0.0338(15) 0.0349(15) 0.0309(15) -0.0018(15) -0.0012(15) 0.0037(15)
C12 0.0234(4) 0.0352(6) 0.0201(4) -0.0019(6) -0.0014(6) 0.0056(6)
C13 0.0234(4) 0.0352(6) 0.0201(4) -0.0019(6) -0.0014(6) 0.0056(6)
C14 0.0252(9) 0.0356(9) 0.0219(7) -0.0025(9) -0.0014(9) 0.0050(9)
C15 0.0329(18) 0.0392(18) 0.0325(18) -0.0011(18) -0.0020(17) 0.0044(17)
C16 0.0302(17) 0.0400(17) 0.0353(17) -0.0029(17) -0.0045(17) 0.0050(17)
C17 0.0335(17) 0.0443(17) 0.0370(17) -0.0033(17) -0.0027(17) 0.0064(17)
C18 0.0331(17) 0.0452(17) 0.0401(17) -0.0016(17) -0.0050(17) 0.0053(17)
C19 0.0335(17) 0.0475(17) 0.0453(17) -0.0033(17) -0.0031(17) 0.0051(17)
C20 0.0362(18) 0.0476(18) 0.0447(18) -0.0028(18) -0.0001(18) 0.0055(18)
C21 0.034(2) 0.049(2) 0.047(2) -0.003(2) 0.000(2) 0.004(2)
C22 0.037(2) 0.047(2) 0.046(2) -0.003(2) 0.000(2) 0.004(2)
C23 0.0320(15) 0.0430(15) 0.0377(15) -0.0027(15) -0.0035(15) 0.0051(15)
C24 0.0307(15) 0.0398(15) 0.0353(15) -0.0025(15) -0.0029(15) 0.0048(15)

loop_
_atom_type_symbol
_atom_type_description
_atom_type_scat_dispersion_real
_atom_type_scat_dispersion_imag
_atom_type_scat_source
C C 0.0033 0.0016 'International Tables Vol C Tables 4.2.6.8 and 6.1.1.4'
H H 0.0000 0.0000 'International Tables Vol C Tables 4.2.6.8 and 6.1.1.4'
N N 0.0061 0.0033 'International Tables Vol C Tables 4.2.6.8 and 6.1.1.4'
O O 0.0106 0.0060 'International Tables Vol C Tables 4.2.6.8 and 6.1.1.4'
Co Co 0.3494 0.9721 'International Tables Vol C Tables 4.2.6.8 and 6.1.1.4'
Ag Ag -0.8971 1.1015 'International Tables Vol C Tables 4.2.6.8 and 6.1.1.4'
I I -0.4742 1.8119 'International Tables Vol C Tables 4.2.6.8 and 6.1.1.4'

loop_
_geom_angle_atom_site_label_1
_geom_angle_atom_site_label_2
_geom_angle_atom_site_label_3
_geom_angle
_geom_angle_site_symmetry_1
_geom_angle_site_symmetry_3
I2 Ag1 I2 111.13(3) 9 5
I2 Ag1 I2 111.13(3) 9 .
I2 Ag1 I2 111.13(3) 5 .
I2 Ag1 I1 107.76(3) 9 .
I2 Ag1 I1 107.76(3) 5 .
I2 Ag1 I1 107.76(3) . .
I2 Ag1 Ag2 147.37(6) 9 .
I2 Ag1 Ag2 56.95(2) 5 .
I2 Ag1 Ag2 57.89(2) . .
I1 Ag1 Ag2 104.87(3) . .
I2 Ag1 Ag2 56.95(2) 9 5
I2 Ag1 Ag2 57.89(2) 5 5
I2 Ag1 Ag2 147.37(6) . 5
I1 Ag1 Ag2 104.86(3) . 5
Ag2 Ag1 Ag2 113.66(3) . 5
I2 Ag1 Ag2 57.89(2) 9 9
I2 Ag1 Ag2 147.37(6) 5 9
I2 Ag1 Ag2 56.95(2) . 9
I1 Ag1 Ag2 104.86(3) . 9
Ag2 Ag1 Ag2 113.66(3) . 9
Ag2 Ag1 Ag2 113.66(3) 5 9
I2 Ag1 Ag3 107.22(2) 9 5
I2 Ag1 Ag3 56.26(2) 5 5
I2 Ag1 Ag3 141.45(3) . 5
I1 Ag1 Ag3 55.17(3) . 5
Ag2 Ag1 Ag3 90.92(3) . 5
Ag2 Ag1 Ag3 62.22(2) 5 5
Ag2 Ag1 Ag3 152.81(4) 9 5
I2 Ag1 Ag3 56.26(2) 9 9
I2 Ag1 Ag3 141.45(3) 5 9
I2 Ag1 Ag3 107.22(2) . 9
I1 Ag1 Ag3 55.17(3) . 9
Ag2 Ag1 Ag3 152.81(4) . 9
Ag2 Ag1 Ag3 90.92(3) 5 9
Ag2 Ag1 Ag3 62.22(2) 9 9
Ag3 Ag1 Ag3 90.62(4) 5 9
I2 Ag1 Ag3 141.45(3) 9 .
I2 Ag1 Ag3 107.22(2) 5 .
I2 Ag1 Ag3 56.25(2) . .
I1 Ag1 Ag3 55.17(3) . .
Ag2 Ag1 Ag3 62.22(2) . .
Ag2 Ag1 Ag3 152.81(4) 5 .
Ag2 Ag1 Ag3 90.92(3) 9 .
Ag3 Ag1 Ag3 90.62(4) 5 .
Ag3 Ag1 Ag3 90.62(4) 9 .
I5 Ag2 I2 105.75(4) . 5
I5 Ag2 I4 116.19(4) . .
I2 Ag2 I4 102.41(4) 5 .
I5 Ag2 I2 109.26(4) . .
I2 Ag2 I2 112.90(4) 5 .
I4 Ag2 I2 110.20(4) . .
I5 Ag2 Ag5 59.43(3) . .
I2 Ag2 Ag5 143.41(4) 5 .
I4 Ag2 Ag5 63.84(3) . .
I2 Ag2 Ag5 103.69(4) . .
I5 Ag2 Ag1 141.35(5) . .
I2 Ag2 Ag1 58.58(2) 5 .
I4 Ag2 Ag1 102.13(4) . .
I2 Ag2 Ag1 58.16(2) . .
Ag5 Ag2 Ag1 153.44(4) . .
I5 Ag2 Ag3 146.51(4) . .
I2 Ag2 Ag3 107.73(4) 5 .
I4 Ag2 Ag3 56.67(3) . .
I2 Ag2 Ag3 55.98(3) . .
Ag5 Ag2 Ag3 92.84(3) . .
Ag1 Ag2 Ag3 61.27(3) . .
I3 Ag3 I1 115.99(4) . .
I3 Ag3 I2 109.57(4) . .
I1 Ag3 I2 109.68(4) . .
I3 Ag3 I4 113.12(3) . .
I1 Ag3 I4 99.82(3) . .
I2 Ag3 I4 108.11(3) . .
I3 Ag3 Ag4 59.47(3) . .
I1 Ag3 Ag4 147.77(4) . .
I2 Ag3 Ag4 101.09(3) . .
I4 Ag3 Ag4 60.50(3) . .
I3 Ag3 Ag1 149.77(4) . .
I1 Ag3 Ag1 57.27(3) . .
I2 Ag3 Ag1 56.22(3) . .
I4 Ag3 Ag1 97.05(3) . .
Ag4 Ag3 Ag1 143.52(4) . .
I3 Ag3 Ag2 142.02(4) . .
I1 Ag3 Ag2 101.92(3) . .
I2 Ag3 Ag2 55.69(3) . .
I4 Ag3 Ag2 54.77(3) . .
Ag4 Ag3 Ag2 87.38(3) . .
Ag1 Ag3 Ag2 56.51(3) . .
I7 Ag4 I7 123.04(4) 7 .
I7 Ag4 I3 105.32(3) 7 .
I7 Ag4 I3 109.34(4) . .
I7 Ag4 I4 99.95(3) 7 .
I7 Ag4 I4 109.09(3) . .
I3 Ag4 I4 109.29(3) . .
I7 Ag4 Ag3 135.17(4) 7 .
I7 Ag4 Ag3 101.70(3) . .
I3 Ag4 Ag3 56.83(3) . .
I4 Ag4 Ag3 58.78(3) . .
I7 Ag4 Ag5 110.86(4) 7 .
I7 Ag4 Ag5 54.83(3) . .
I3 Ag4 Ag5 143.21(4) . .
I4 Ag4 Ag5 58.42(3) . .
Ag3 Ag4 Ag5 91.56(3) . .
Ag5' Ag5 I6 76.5(2) . .
Ag5' Ag5 I7 75.3(2) . .
I6 Ag5 I7 115.94(4) . .
Ag5' Ag5 I5 76.7(2) . .
I6 Ag5 I5 117.12(4) . .
I7 Ag5 I5 110.31(4) . .
Ag5' Ag5 Ag2 130.0(2) . .
I6 Ag5 Ag2 140.83(5) . .
I7 Ag5 Ag2 100.21(4) . .
I5 Ag5 Ag2 57.89(3) . .
Ag5' Ag5 I4 172.7(2) . .
I6 Ag5 I4 96.65(3) . .
I7 Ag5 I4 106.29(4) . .
I5 Ag5 I4 108.86(4) . .
Ag2 Ag5 I4 57.07(3) . .
Ag5' Ag5 Ag4 122.4(2) . .
I6 Ag5 Ag4 100.52(4) . .
I7 Ag5 Ag4 54.21(3) . .
I5 Ag5 Ag4 141.52(4) . .
Ag2 Ag5 Ag4 88.21(4) . .
I4 Ag5 Ag4 56.02(3) . .
Ag5 Ag5' I7 80.3(2) . .
Ag5 Ag5' I6 79.0(2) . .
I7 Ag5' I6 118.65(16) . .
Ag5 Ag5' I5 79.0(2) . .
I7 Ag5' I5 112.63(16) . .
I6 Ag5' I5 118.85(16) . .
Ag5 Ag5' I4 172.5(3) . 10_545
I7 Ag5' I4 97.14(14) . 10_545
I6 Ag5' I4 96.26(14) . 10_545
I5 Ag5' I4 108.41(15) . 10_545
N2 Co1 N2 95.6(3) . 9
N2 Co1 N2 95.6(3) . 5
N2 Co1 N2 95.6(3) 9 5
N2 Co1 N1 78.2(3) . .
N2 Co1 N1 169.6(3) 9 .
N2 Co1 N1 93.3(3) 5 .
N2 Co1 N1 93.3(3) . 9
N2 Co1 N1 78.2(3) 9 9
N2 Co1 N1 169.6(3) 5 9
N1 Co1 N1 93.7(3) . 9
N2 Co1 N1 169.6(3) . 5
N2 Co1 N1 93.3(3) 9 5
N2 Co1 N1 78.2(3) 5 5
N1 Co1 N1 93.7(3) . 5
N1 Co1 N1 93.7(3) 9 5
N3 Co2 N3 94.4(3) . 7_564
N3 Co2 N3 94.4(3) . 10_655
N3 Co2 N3 94.4(3) 7_564 10_655
N3 Co2 N4 92.9(3) . 7_564
N3 Co2 N4 77.6(3) 7_564 7_564
N3 Co2 N4 169.5(3) 10_655 7_564
N3 Co2 N4 169.5(3) . 10_655
N3 Co2 N4 92.9(3) 7_564 10_655
N3 Co2 N4 77.6(3) 10_655 10_655
N4 Co2 N4 95.9(3) 7_564 10_655
N3 Co2 N4 77.6(3) . .
N3 Co2 N4 169.5(3) 7_564 .
N3 Co2 N4 92.9(3) 10_655 .
N4 Co2 N4 95.9(4) 7_564 .
N4 Co2 N4 95.9(4) 10_655 .
Ag3 I1 Ag3 106.34(3) 9 5
Ag3 I1 Ag3 106.34(3) 9 .
Ag3 I1 Ag3 106.34(3) 5 .
Ag3 I1 Ag1 67.55(3) 9 .
Ag3 I1 Ag1 67.55(3) 5 .
Ag3 I1 Ag1 67.55(3) . .
Ag2 I2 Ag2 126.87(4) 9 .
Ag2 I2 Ag1 64.47(2) 9 .
Ag2 I2 Ag1 63.95(2) . .
Ag2 I2 Ag3 102.53(3) 9 .
Ag2 I2 Ag3 68.34(3) . .
Ag1 I2 Ag3 67.53(3) . .
Ag3 I3 Ag4 63.70(3) . .
Ag2 I4 Ag3 68.56(3) . .
Ag2 I4 Ag4 95.36(3) . .
Ag3 I4 Ag4 60.72(3) . .
Ag2 I4 Ag5 59.10(3) . .
Ag3 I4 Ag5 97.07(3) . .
Ag4 I4 Ag5 65.55(3) . .
Ag2 I4 Ag5' 132.29(9) . 7
Ag3 I4 Ag5' 128.96(9) . 7
Ag4 I4 Ag5' 70.31(9) . 7
Ag5 I4 Ag5' 73.87(8) . 7
Ag2 I5 Ag5' 85.40(11) . .
Ag2 I5 Ag5 62.68(3) . .
Ag5' I5 Ag5 24.24(10) . .
Ag5' I6 Ag5' 104.90(11) 7 10_545
Ag5' I6 Ag5' 104.90(11) 7 .
Ag5' I6 Ag5' 104.90(11) 10_545 .
Ag5' I6 Ag5 83.10(10) 7 .
Ag5' I6 Ag5 122.22(11) 10_545 .
Ag5' I6 Ag5 24.52(11) . .
Ag5' I6 Ag5 24.52(11) 7 7
Ag5' I6 Ag5 83.10(10) 10_545 7
Ag5' I6 Ag5 122.22(11) . 7
Ag5 I6 Ag5 104.25(3) . 7
Ag5' I6 Ag5 122.22(11) 7 10_545
Ag5' I6 Ag5 24.52(11) 10_545 10_545
Ag5' I6 Ag5 83.10(10) . 10_545
Ag5 I6 Ag5 104.25(3) . 10_545
Ag5 I6 Ag5 104.25(3) 7 10_545
Ag5' I7 Ag4 78.21(10) . 10_545
Ag5' I7 Ag4 92.54(10) . .
Ag4 I7 Ag4 116.88(4) 10_545 .
Ag5' I7 Ag5 24.42(10) . .
Ag4 I7 Ag5 98.22(3) 10_545 .
Ag4 I7 Ag5 70.97(3) . .
C1 N1 C12 117.8(9) . .
C1 N1 Co1 128.5(7) . .
C12 N1 Co1 113.5(7) . .
C10 N2 C11 115.1(9) . .
C10 N2 Co1 130.7(8) . .
C11 N2 Co1 114.2(7) . .
C24 N3 C13 117.8(9) . .
C24 N3 Co2 112.6(7) . .
C13 N3 Co2 129.5(7) . .
C23 N4 C22 124.6(10) . .
C23 N4 Co2 109.6(7) . .
C22 N4 Co2 125.8(8) . .
N1 C1 C2 123.5(10) . .
N1 C1 H1 118.3 . .
C2 C1 H1 118.3 . .
C3 C2 C1 118.7(10) . .
C3 C2 H2 120.7 . .
C1 C2 H2 120.7 . .
C2 C3 C4 122.1(11) . .
C2 C3 H3 119.0 . .
C4 C3 H3 119.0 . .
C3 C4 C5 122.8(10) . .
C3 C4 C12 115.9(10) . .
C5 C4 C12 121.2(10) . .
C4 C5 C6 118.5(10) . .
C4 C5 H5 120.8 . .
C6 C5 H5 120.8 . .
C5 C6 C7 121.5(10) . .
C5 C6 H6 119.3 . .
C7 C6 H6 119.3 . .
C11 C7 C8 117.1(11) . .
C11 C7 C6 120.1(10) . .
C8 C7 C6 122.8(11) . .
C7 C8 C9 119.7(11) . .
C7 C8 H8 120.1 . .
C9 C8 H8 120.1 . .
C8 C9 C10 120.1(11) . .
C8 C9 H9 119.9 . .
C10 C9 H9 119.9 . .
N2 C10 C9 121.7(11) . .
N2 C10 H10 119.1 . .
C9 C10 H10 119.1 . .
C7 C11 C12 119.8(10) . .
C7 C11 N2 125.5(10) . .
C12 C11 N2 114.7(9) . .
N1 C12 C11 119.3(9) . .
N1 C12 C4 121.7(9) . .
C11 C12 C4 118.9(10) . .
N3 C13 C14 125.6(9) . .
N3 C13 H13 117.2 . .
C14 C13 H13 117.2 . .
C15 C14 C13 118.7(10) . .
C15 C14 H14 120.6 . .
C13 C14 H14 120.6 . .
C14 C15 C16 116.9(10) . .
C14 C15 H15 121.6 . .
C16 C15 H15 121.6 . .
C17 C16 C15 117.3(10) . .
C17 C16 C24 122.9(11) . .
C15 C16 C24 119.7(10) . .
C16 C17 C18 119.0(11) . .
C16 C17 H17 120.5 . .
C18 C17 H17 120.5 . .
C19 C18 C17 121.4(11) . .
C19 C18 H18 119.3 . .
C17 C18 H18 119.3 . .
C20 C19 C18 121.1(11) . .
C20 C19 C23 118.5(11) . .
C18 C19 C23 119.9(10) . .
C19 C20 C21 115.4(11) . .
C19 C20 H20 122.3 . .
C21 C20 H20 122.3 . .
C20 C21 C22 123.8(11) . .
C20 C21 H21 118.1 . .
C22 C21 H21 118.1 . .
N4 C22 C21 114.3(11) . .
N4 C22 H22 122.8 . .
C21 C22 H22 122.8 . .
N4 C23 C24 121.1(10) . .
N4 C23 C19 122.6(10) . .
C24 C23 C19 116.2(10) . .
N3 C24 C23 119.1(10) . .
N3 C24 C16 120.5(10) . .
C23 C24 C16 120.4(10) . .

loop_
_geom_bond_atom_site_label_1
_geom_bond_atom_site_label_2
_geom_bond_distance
_geom_bond_site_symmetry_2
Ag1 I2 2.9003(8) 9
Ag1 I2 2.9003(8) 5
Ag1 I2 2.9004(8) .
Ag1 I1 2.9352(18) .
Ag1 Ag2 3.0670(10) .
Ag1 Ag2 3.0670(10) 5
Ag1 Ag2 3.0670(10) 9
Ag1 Ag3 3.2247(12) 5
Ag1 Ag3 3.2247(12) 9
Ag1 Ag3 3.2247(12) .
Ag2 I5 2.7832(12) .
Ag2 I2 2.8488(12) 5
Ag2 I4 2.8556(12) .
Ag2 I2 2.8917(12) .
Ag2 Ag5 2.9193(13) .
Ag2 Ag3 3.2537(13) .
Ag3 I3 2.7818(11) .
Ag3 I1 2.8642(10) .
Ag3 I2 2.9017(11) .
Ag3 I4 2.9207(11) .
Ag3 Ag4 2.9790(12) .
Ag4 I7 2.7733(11) 7
Ag4 I7 2.7999(11) .
Ag4 I3 2.8624(12) .
Ag4 I4 2.9723(11) .
Ag4 Ag5 3.2631(13) .
Ag5 Ag5' 1.183(5) .
Ag5 I6 2.7991(11) .
Ag5 I7 2.8215(12) .
Ag5 I5 2.8291(12) .
Ag5 I4 3.0537(12) .
Ag5' I7 2.768(5) .
Ag5' I6 2.772(5) .
Ag5' I5 2.805(4) .
Ag5' I4 3.096(5) 10_545
Co1 N2 2.118(9) .
Co1 N2 2.118(9) 9
Co1 N2 2.118(9) 5
Co1 N1 2.152(8) .
Co1 N1 2.152(8) 9
Co1 N1 2.152(8) 5
Co2 N3 2.144(8) .
Co2 N3 2.144(8) 7_564
Co2 N3 2.144(8) 10_655
Co2 N4 2.176(10) 7_564
Co2 N4 2.176(10) 10_655
Co2 N4 2.176(10) .
I1 Ag3 2.8641(10) 9
I1 Ag3 2.8641(10) 5
I2 Ag2 2.8488(12) 9
I4 Ag5' 3.096(5) 7
I6 Ag5' 2.772(5) 7
I6 Ag5' 2.772(5) 10_545
I6 Ag5 2.7992(11) 7
I6 Ag5 2.7992(11) 10_545
I7 Ag4 2.7733(11) 10_545
N1 C1 1.321(13) .
N1 C12 1.356(13) .
N2 C10 1.325(14) .
N2 C11 1.432(14) .
N3 C24 1.300(14) .
N3 C13 1.319(13) .
N4 C23 1.325(15) .
N4 C22 1.328(15) .
C1 C2 1.394(14) .
C1 H1 0.9300 .
C2 C3 1.339(14) .
C2 H2 0.9300 .
C3 C4 1.369(15) .
C3 H3 0.9300 .
C4 C5 1.386(15) .
C4 C12 1.451(14) .
C5 C6 1.399(16) .
C5 H5 0.9300 .
C6 C7 1.443(16) .
C6 H6 0.9300 .
C7 C11 1.371(16) .
C7 C8 1.375(16) .
C8 C9 1.384(16) .
C8 H8 0.9300 .
C9 C10 1.431(15) .
C9 H9 0.9300 .
C10 H10 0.9300 .
C11 C12 1.429(15) .
C13 C14 1.429(14) .
C13 H13 0.9300 .
C14 C15 1.313(14) .
C14 H14 0.9300 .
C15 C16 1.446(15) .
C15 H15 0.9300 .
C16 C17 1.330(15) .
C16 C24 1.454(15) .
C17 C18 1.411(16) .
C17 H17 0.9300 .
C18 C19 1.400(16) .
C18 H18 0.9300 .
C19 C20 1.399(17) .
C19 C23 1.490(16) .
C20 C21 1.429(17) .
C20 H20 0.9300 .
C21 C22 1.530(16) .
C21 H21 0.9300 .
C22 H22 0.9300 .
C23 C24 1.391(16) .

loop_
_platon_squeeze_void_nr
_platon_squeeze_void_average_x
_platon_squeeze_void_average_y
_platon_squeeze_void_average_z
_platon_squeeze_void_volume
_platon_squeeze_void_count_electrons
_platon_squeeze_void_content
1 -0.153 -0.144 -0.105 2453 363 ' '
